data_7700132
loop_
_publ_author_name
'Karmis, Rebecca E.'
'Carrara, Serena'
'Baxter, Amy A.'
'Hogan, Conor F.'
'Hulett, Mark D.'
'Barnard, Peter J.'

_publ_section_title
;
 Luminescent iridium(iii) complexes of N-heterocyclic carbene ligands
 prepared using the 'click reaction'.
;
_journal_issue 27
_journal_name_full 'Dalton transactions (Cambridge, England : 2003)'
_journal_page_first 9998
_journal_page_last 10010
_journal_paper_doi 10.1039/c9dt01362h
_journal_volume 48
_journal_year 2019
_chemical_formula_moiety 'C38 H35 Ir N7, C H2 Cl2, F6 P'
_chemical_formula_sum 'C39 H37 Cl2 F6 Ir N7 P'
_chemical_formula_weight 1011.82
_space_group_crystal_system monoclinic
_space_group_IT_number 14
_space_group_name_Hall '-P 2ybc'
_space_group_name_H-M_alt 'P 1 21/c 1'
_symmetry_space_group_name_Hall '-P 2ybc'
_symmetry_space_group_name_H-M 'P 1 21/c 1'
_atom_sites_solution_hydrogens geom
_atom_sites_solution_primary direct
_audit_creation_date 2019-01-22
_audit_creation_method
;
Olex2 1.2
(compiled 2018.05.29 svn.r3508 for OlexSys, GUI svn.r5506)
;
_audit_update_record
;
2019-03-25 deposited with the CCDC.    2019-05-24 downloaded from the CCDC.
;
_cell_angle_alpha 90
_cell_angle_beta 92.613(3)
_cell_angle_gamma 90
_cell_formula_units_Z 4
_cell_length_a 17.1602(5)
_cell_length_b 12.9309(4)
_cell_length_c 17.8048(5)
_cell_measurement_reflns_used 19361
_cell_measurement_temperature 173.01(10)
_cell_measurement_theta_max 30.3050
_cell_measurement_theta_min 3.7450
_cell_volume 3946.7(2)
_computing_molecular_graphics 'Olex2 (Dolomanov et al., 2009)'
_computing_publication_material 'Olex2 (Dolomanov et al., 2009)'
_computing_structure_refinement 'ShelXL (Sheldrick, 2015)'
_computing_structure_solution 'ShelXS (Sheldrick, 2008)'
_diffrn_ambient_temperature 173.01(10)
_diffrn_measured_fraction_theta_full 0.998
_diffrn_measured_fraction_theta_max 0.999
_diffrn_measurement_device_type 'Oxford Diffraction Gemini'
_diffrn_radiation_type MoK\a
_diffrn_radiation_wavelength 0.71073
_diffrn_reflns_av_R_equivalents 0.0304
_diffrn_reflns_av_unetI/netI 0.0205
_diffrn_reflns_Laue_measured_fraction_full 0.998
_diffrn_reflns_Laue_measured_fraction_max 0.999
_diffrn_reflns_limit_h_max 19
_diffrn_reflns_limit_h_min -21
_diffrn_reflns_limit_k_max 16
_diffrn_reflns_limit_k_min -16
_diffrn_reflns_limit_l_max 22
_diffrn_reflns_limit_l_min -22
_diffrn_reflns_number 45853
_diffrn_reflns_point_group_measured_fraction_full 0.998
_diffrn_reflns_point_group_measured_fraction_max 0.999
_diffrn_reflns_theta_full 25.242
_diffrn_reflns_theta_max 26.372
_diffrn_reflns_theta_min 2.851
_exptl_absorpt_coefficient_mu 3.627
_exptl_absorpt_correction_T_max 1.00000
_exptl_absorpt_correction_T_min 0.69511
_exptl_absorpt_correction_type multi-scan
_exptl_absorpt_process_details
;
CrysAlisPro, Agilent Technologies,
Version 1.171.37.35 (release 13-08-2014 CrysAlis171 .NET)
(compiled Aug 13 2014,18:06:01)
Empirical absorption correction using spherical harmonics,
 implemented in SCALE3 ABSPACK scaling algorithm.
;
_exptl_crystal_colour 'clear yellowish green'
_exptl_crystal_colour_lustre clear
_exptl_crystal_colour_modifier yellowish
_exptl_crystal_colour_primary green
_exptl_crystal_density_diffrn 1.703
_exptl_crystal_description block
_exptl_crystal_F_000 2000
_exptl_crystal_size_max 0.08
_exptl_crystal_size_mid 0.06
_exptl_crystal_size_min 0.05
_refine_diff_density_max 2.179
_refine_diff_density_min -1.691
_refine_diff_density_rms 0.124
_refine_ls_extinction_method none
_refine_ls_goodness_of_fit_ref 1.070
_refine_ls_hydrogen_treatment constr
_refine_ls_matrix_type full
_refine_ls_number_parameters 507
_refine_ls_number_reflns 8063
_refine_ls_number_restraints 0
_refine_ls_restrained_S_all 1.070
_refine_ls_R_factor_all 0.0392
_refine_ls_R_factor_gt 0.0328
_refine_ls_shift/su_max 0.026
_refine_ls_shift/su_mean 0.001
_refine_ls_structure_factor_coef Fsqd
_refine_ls_weighting_details 'w=1/[\s^2^(Fo^2^)+(0.0409P)^2^+16.6713P] where P=(Fo^2^+2Fc^2^)/3'
_refine_ls_weighting_scheme calc
_refine_ls_wR_factor_gt 0.0849
_refine_ls_wR_factor_ref 0.0896
_reflns_Friedel_coverage 0.000
_reflns_number_gt 7126
_reflns_number_total 8063
_reflns_threshold_expression 'I > 2\s(I)'
_cod_data_source_file c9dt01362h2.cif
_cod_data_source_block 11
_cod_depositor_comments 'Adding full bibliography for 7700130--7700132.cif.'
_cod_database_code 7700132
_shelx_shelxl_version_number 2014/7
_shelx_space_group_comment
;
The symmetry employed for this shelxl refinement is uniquely defined
by the following loop, which should always be used as a source of
symmetry information in preference to the above space-group names.
They are only intended as comments.
;
_shelx_estimated_absorpt_t_max 0.839
_shelx_estimated_absorpt_t_min 0.760
_olex2_refinement_description
;
1. Fixed Uiso
 At 1.2 times of:
  All C(H) groups, All C(H,H) groups
 At 1.5 times of:
  All C(H,H,H) groups
2.a Secondary CH2 refined with riding coordinates:
 C4(H4A,H4B), C5(H5A,H5B), C8(H8A,H8B), C39(H39A,H39B)
2.b Aromatic/amide H refined with riding coordinates:
 C2(H2), C3(H3), C12(H12), C13(H13), C14(H14), C15(H15), C16(H16), C18(H18),
 C19(H19), C20(H20), C21(H21), C24(H24), C25(H25), C26(H26), C27(H27), C30(H30),
  C31(H31), C32(H32), C33(H33), C35(H35), C36(H36), C37(H37), C38(H38)
2.c Idealised Me refined as rotating group:
 C9(H9A,H9B,H9C), C10(H10A,H10B,H10C)
;
_olex2_diffrn_ambient_temperature_device 'Oxford Cryosystems'
_olex2_submission_special_instructions 'No special instructions were received'

loop_
_space_group_symop_operation_xyz
'x, y, z'
'-x, y+1/2, -z+1/2'
'-x, -y, -z'
'x, -y-1/2, z-1/2'

loop_
_atom_site_label
_atom_site_type_symbol
_atom_site_fract_x
_atom_site_fract_y
_atom_site_fract_z
_atom_site_U_iso_or_equiv
_atom_site_adp_type
_atom_site_occupancy
_atom_site_site_symmetry_order
_atom_site_calc_flag
_atom_site_refinement_flags_posn
C1 C 0.6776(3) 1.0114(4) 0.3523(2) 0.0288(10) Uani 1 1 d .
C2 C 0.5806(4) 1.0897(4) 0.2812(3) 0.0431(13) Uani 1 1 d .
H2 H 0.5336 1.0988 0.2517 0.052 Uiso 1 1 calc R
C3 C 0.6335(4) 1.1625(4) 0.3001(3) 0.0431(13) Uani 1 1 d .
H3 H 0.6308 1.2336 0.2868 0.052 Uiso 1 1 calc R
C4 C 0.5674(3) 0.9016(4) 0.3032(3) 0.0375(12) Uani 1 1 d .
H4A H 0.5123 0.9160 0.2877 0.045 Uiso 1 1 calc R
H4B H 0.5679 0.8650 0.3520 0.045 Uiso 1 1 calc R
C5 C 0.6017(3) 0.8316(5) 0.2457(3) 0.0452(14) Uani 1 1 d .
H5A H 0.5622 0.7786 0.2311 0.054 Uiso 1 1 calc R
H5B H 0.6112 0.8732 0.2004 0.054 Uiso 1 1 calc R
C6 C 0.7305(2) 0.7906(3) 0.3273(2) 0.0237(9) Uani 1 1 d .
C7 C 0.7838(3) 0.7144(3) 0.3088(2) 0.0248(9) Uani 1 1 d .
C8 C 0.7583(3) 1.1735(4) 0.3761(3) 0.0357(11) Uani 1 1 d .
H8A H 0.7979 1.1246 0.3974 0.043 Uiso 1 1 calc R
H8B H 0.7398 1.2161 0.4179 0.043 Uiso 1 1 calc R
C9 C 0.7959(4) 1.2431(5) 0.3198(3) 0.0527(15) Uani 1 1 d .
H9A H 0.8401 1.2795 0.3444 0.079 Uiso 1 1 calc GR
H9B H 0.7575 1.2936 0.3001 0.079 Uiso 1 1 calc GR
H9C H 0.8143 1.2012 0.2782 0.079 Uiso 1 1 calc GR
C10 C 0.7914(4) 0.5812(5) 0.2041(3) 0.0471(14) Uani 1 1 d .
H10A H 0.8378 0.6059 0.1795 0.071 Uiso 1 1 calc GR
H10B H 0.7535 0.5544 0.1662 0.071 Uiso 1 1 calc GR
H10C H 0.8063 0.5260 0.2397 0.071 Uiso 1 1 calc GR
C11 C 0.8598(3) 0.6783(4) 0.3422(2) 0.0273(9) Uani 1 1 d .
C12 C 0.9282(3) 0.7177(4) 0.3161(3) 0.0347(11) Uani 1 1 d .
H12 H 0.9265 0.7715 0.2797 0.042 Uiso 1 1 calc R
C13 C 0.9998(3) 0.6787(5) 0.3430(4) 0.0516(16) Uani 1 1 d .
H13 H 1.0469 0.7071 0.3259 0.062 Uiso 1 1 calc R
C14 C 1.0024(4) 0.5996(6) 0.3939(4) 0.0609(19) Uani 1 1 d .
H14 H 1.0513 0.5721 0.4115 0.073 Uiso 1 1 calc R
C15 C 0.9347(4) 0.5599(6) 0.4196(4) 0.0640(19) Uani 1 1 d .
H15 H 0.9368 0.5051 0.4551 0.077 Uiso 1 1 calc R
C16 C 0.8627(3) 0.5993(5) 0.3941(3) 0.0437(13) Uani 1 1 d .
H16 H 0.8159 0.5718 0.4125 0.052 Uiso 1 1 calc R
C17 C 0.8030(3) 0.8074(3) 0.4918(2) 0.0244(9) Uani 1 1 d .
C18 C 0.7795(3) 0.7365(4) 0.5459(3) 0.0382(11) Uani 1 1 d .
H18 H 0.7258 0.7192 0.5478 0.046 Uiso 1 1 calc R
C19 C 0.8328(4) 0.6910(5) 0.5967(3) 0.0495(14) Uani 1 1 d .
H19 H 0.8150 0.6426 0.6323 0.059 Uiso 1 1 calc R
C20 C 0.9108(4) 0.7146(5) 0.5965(3) 0.0554(16) Uani 1 1 d .
H20 H 0.9466 0.6830 0.6318 0.066 Uiso 1 1 calc R
C21 C 0.9368(3) 0.7845(5) 0.5447(3) 0.0439(13) Uani 1 1 d .
H21 H 0.9906 0.8016 0.5441 0.053 Uiso 1 1 calc R
C22 C 0.8831(3) 0.8303(4) 0.4930(2) 0.0284(9) Uani 1 1 d .
C23 C 0.9066(3) 0.8982(4) 0.4332(3) 0.0299(10) Uani 1 1 d .
C24 C 0.9832(3) 0.9242(5) 0.4187(3) 0.0444(13) Uani 1 1 d .
H24 H 1.0244 0.9036 0.4530 0.053 Uiso 1 1 calc R
C25 C 1.0000(4) 0.9788(5) 0.3559(4) 0.0577(17) Uani 1 1 d .
H25 H 1.0522 0.9974 0.3468 0.069 Uiso 1 1 calc R
C26 C 0.9393(4) 1.0067(5) 0.3055(4) 0.0538(16) Uani 1 1 d .
H26 H 0.9496 1.0419 0.2602 0.065 Uiso 1 1 calc R
C27 C 0.8640(3) 0.9825(4) 0.3225(3) 0.0373(11) Uani 1 1 d .
H27 H 0.8226 1.0016 0.2881 0.045 Uiso 1 1 calc R
C28 C 0.7365(2) 1.0010(3) 0.5062(2) 0.0227(8) Uani 1 1 d .
C29 C 0.6649(3) 1.0050(4) 0.5422(2) 0.0271(9) Uani 1 1 d .
C30 C 0.6503(3) 1.0779(4) 0.5974(3) 0.0372(11) Uani 1 1 d .
H30 H 0.6006 1.0807 0.6188 0.045 Uiso 1 1 calc R
C31 C 0.7086(4) 1.1462(4) 0.6210(3) 0.0413(12) Uani 1 1 d .
H31 H 0.6985 1.1977 0.6574 0.050 Uiso 1 1 calc R
C32 C 0.7814(3) 1.1391(4) 0.5914(3) 0.0346(11) Uani 1 1 d .
H32 H 0.8225 1.1830 0.6095 0.042 Uiso 1 1 calc R
C33 C 0.7946(3) 1.0672(4) 0.5346(2) 0.0289(10) Uani 1 1 d .
H33 H 0.8450 1.0635 0.5148 0.035 Uiso 1 1 calc R
C34 C 0.6116(3) 0.9200(4) 0.5227(3) 0.0302(10) Uani 1 1 d .
C35 C 0.5434(3) 0.8963(4) 0.5590(3) 0.0431(13) Uani 1 1 d .
H35 H 0.5239 0.9436 0.5944 0.052 Uiso 1 1 calc R
C36 C 0.5044(3) 0.8065(5) 0.5443(4) 0.0505(15) Uani 1 1 d .
H36 H 0.4573 0.7918 0.5683 0.061 Uiso 1 1 calc R
C37 C 0.5340(3) 0.7367(4) 0.4941(3) 0.0449(13) Uani 1 1 d .
H37 H 0.5095 0.6717 0.4850 0.054 Uiso 1 1 calc R
C38 C 0.5998(3) 0.7639(4) 0.4576(3) 0.0353(11) Uani 1 1 d .
H38 H 0.6200 0.7166 0.4226 0.042 Uiso 1 1 calc R
Ir1 Ir 0.73731(2) 0.89794(2) 0.41840(2) 0.02059(7) Uani 1 1 d .
N1 N 0.6081(2) 0.9984(3) 0.3132(2) 0.0335(9) Uani 1 1 d .
N2 N 0.6926(3) 1.1149(3) 0.3425(2) 0.0333(9) Uani 1 1 d .
N3 N 0.6750(2) 0.7779(3) 0.2687(2) 0.0296(8) Uani 1 1 d .
N4 N 0.6899(2) 0.7045(3) 0.2193(2) 0.0351(9) Uani 1 1 d .
N5 N 0.7563(2) 0.6670(3) 0.2448(2) 0.0304(9) Uani 1 1 d .
N6 N 0.8468(2) 0.9328(3) 0.3860(2) 0.0262(8) Uani 1 1 d .
N7 N 0.6371(2) 0.8548(3) 0.4692(2) 0.0274(8) Uani 1 1 d .
C39 C 0.7231(9) 0.4271(11) 0.5649(9) 0.151(6) Uani 1 1 d .
H39A H 0.7038 0.4953 0.5470 0.181 Uiso 1 1 calc R
H39B H 0.6803 0.3761 0.5578 0.181 Uiso 1 1 calc R
Cl1 Cl 0.8038(3) 0.3889(3) 0.5148(2) 0.1480(15) Uani 1 1 d .
Cl2 Cl 0.7504(4) 0.4333(3) 0.6500(2) 0.222(3) Uani 1 1 d .
F1 F 0.4024(5) 0.4828(5) 0.5562(3) 0.149(3) Uani 1 1 d .
F2 F 0.3094(3) 0.4931(6) 0.6343(5) 0.196(5) Uani 1 1 d .
F3 F 0.3905(3) 0.5792(4) 0.7170(2) 0.0961(17) Uani 1 1 d .
F4 F 0.4811(2) 0.5614(5) 0.6372(3) 0.0974(17) Uani 1 1 d .
F5 F 0.4200(3) 0.4234(3) 0.6758(3) 0.0999(19) Uani 1 1 d .
F6 F 0.3661(2) 0.6336(3) 0.5980(2) 0.0550(9) Uani 1 1 d .
P1 P 0.39308(9) 0.52887(11) 0.63682(8) 0.0412(3) Uani 1 1 d .

loop_
_atom_site_aniso_label
_atom_site_aniso_U_11
_atom_site_aniso_U_22
_atom_site_aniso_U_33
_atom_site_aniso_U_23
_atom_site_aniso_U_13
_atom_site_aniso_U_12
C1 0.034(2) 0.033(2) 0.019(2) -0.0044(18) 0.0026(17) 0.004(2)
C2 0.052(3) 0.045(3) 0.031(3) -0.009(2) -0.011(2) 0.022(3)
C3 0.063(4) 0.038(3) 0.028(2) 0.001(2) -0.005(2) 0.019(3)
C4 0.027(2) 0.044(3) 0.040(3) -0.011(2) -0.013(2) 0.005(2)
C5 0.040(3) 0.047(3) 0.046(3) -0.023(3) -0.023(2) 0.017(2)
C6 0.022(2) 0.027(2) 0.021(2) -0.0017(17) 0.0006(16) -0.0047(17)
C7 0.027(2) 0.029(2) 0.0186(19) -0.0049(17) 0.0000(16) -0.0038(18)
C8 0.052(3) 0.030(3) 0.025(2) -0.0013(19) 0.001(2) 0.000(2)
C9 0.069(4) 0.044(3) 0.045(3) 0.012(3) 0.002(3) -0.009(3)
C10 0.057(4) 0.048(3) 0.035(3) -0.022(2) -0.010(2) 0.020(3)
C11 0.026(2) 0.035(3) 0.020(2) -0.0100(18) -0.0008(16) 0.0029(19)
C12 0.031(2) 0.042(3) 0.031(2) -0.009(2) 0.0055(19) -0.003(2)
C13 0.026(3) 0.074(4) 0.054(4) -0.032(3) 0.005(2) 0.000(3)
C14 0.034(3) 0.096(6) 0.051(4) -0.012(4) -0.014(3) 0.019(3)
C15 0.057(4) 0.082(5) 0.052(4) 0.016(4) -0.013(3) 0.018(4)
C16 0.039(3) 0.058(4) 0.034(3) 0.007(2) -0.003(2) 0.004(3)
C17 0.030(2) 0.024(2) 0.0191(19) -0.0020(17) 0.0003(16) -0.0018(18)
C18 0.050(3) 0.035(3) 0.030(2) 0.003(2) 0.003(2) -0.003(2)
C19 0.073(4) 0.046(3) 0.029(3) 0.011(2) 0.000(3) 0.008(3)
C20 0.075(4) 0.056(4) 0.033(3) 0.005(3) -0.020(3) 0.017(3)
C21 0.039(3) 0.053(3) 0.038(3) -0.008(3) -0.014(2) 0.006(2)
C22 0.032(2) 0.029(2) 0.024(2) -0.0053(18) -0.0049(18) 0.0000(18)
C23 0.026(2) 0.031(2) 0.032(2) -0.0100(19) 0.0004(18) -0.0056(18)
C24 0.026(3) 0.053(3) 0.054(3) -0.012(3) 0.003(2) -0.012(2)
C25 0.039(3) 0.059(4) 0.078(5) -0.011(3) 0.024(3) -0.020(3)
C26 0.062(4) 0.044(3) 0.057(4) 0.004(3) 0.034(3) -0.010(3)
C27 0.048(3) 0.033(3) 0.031(2) 0.004(2) 0.013(2) 0.000(2)
C28 0.028(2) 0.022(2) 0.0170(18) 0.0012(16) 0.0000(16) -0.0003(17)
C29 0.033(2) 0.029(2) 0.020(2) -0.0010(18) 0.0002(17) 0.0014(19)
C30 0.044(3) 0.038(3) 0.030(2) -0.006(2) 0.009(2) 0.004(2)
C31 0.064(4) 0.032(3) 0.027(2) -0.010(2) 0.001(2) 0.002(3)
C32 0.052(3) 0.027(2) 0.024(2) -0.0017(19) -0.007(2) -0.010(2)
C33 0.034(2) 0.028(2) 0.024(2) 0.0010(18) -0.0011(18) -0.0049(19)
C34 0.028(2) 0.031(2) 0.031(2) -0.0038(19) 0.0047(19) 0.0007(19)
C35 0.038(3) 0.044(3) 0.049(3) -0.007(2) 0.019(2) -0.001(2)
C36 0.033(3) 0.052(4) 0.068(4) -0.006(3) 0.020(3) -0.010(3)
C37 0.035(3) 0.038(3) 0.062(4) -0.004(3) 0.011(3) -0.012(2)
C38 0.032(2) 0.028(2) 0.046(3) -0.008(2) 0.007(2) -0.004(2)
Ir1 0.02140(10) 0.02288(10) 0.01744(9) -0.00242(6) 0.00026(6) -0.00235(6)
N1 0.035(2) 0.037(2) 0.029(2) -0.0091(17) -0.0062(16) 0.0113(18)
N2 0.047(2) 0.032(2) 0.0205(19) -0.0031(16) -0.0029(17) 0.0072(18)
N3 0.0278(19) 0.032(2) 0.0285(19) -0.0097(16) -0.0058(15) 0.0034(16)
N4 0.031(2) 0.042(2) 0.031(2) -0.0141(18) -0.0090(16) 0.0052(18)
N5 0.0256(19) 0.037(2) 0.0279(19) -0.0110(17) -0.0037(15) 0.0061(16)
N6 0.031(2) 0.0246(19) 0.0235(18) -0.0031(15) 0.0051(15) -0.0056(16)
N7 0.0239(18) 0.030(2) 0.0288(19) -0.0046(16) 0.0052(15) -0.0035(16)
C39 0.155(13) 0.113(10) 0.189(16) 0.001(10) 0.068(12) -0.003(9)
Cl1 0.180(4) 0.119(3) 0.140(3) 0.035(2) -0.047(3) -0.045(2)
Cl2 0.437(9) 0.148(3) 0.079(2) 0.017(2) -0.024(3) -0.146(5)
F1 0.263(8) 0.094(4) 0.081(3) -0.048(3) -0.083(5) 0.094(5)
F2 0.078(4) 0.200(7) 0.300(10) 0.186(8) -0.106(5) -0.087(4)
F3 0.118(4) 0.127(4) 0.043(2) 0.000(2) 0.004(2) 0.052(3)
F4 0.050(2) 0.152(5) 0.091(3) 0.043(3) 0.001(2) -0.004(3)
F5 0.124(4) 0.045(2) 0.124(4) 0.025(2) -0.077(3) -0.009(2)
F6 0.077(2) 0.0338(17) 0.053(2) 0.0023(15) -0.0131(18) 0.0067(17)
P1 0.0443(8) 0.0300(7) 0.0477(8) 0.0019(6) -0.0171(6) -0.0065(6)

loop_
_atom_type_symbol
_atom_type_description
_atom_type_scat_dispersion_real
_atom_type_scat_dispersion_imag
_atom_type_scat_source
C C 0.0033 0.0016 'International Tables Vol C Tables 4.2.6.8 and 6.1.1.4'
H H 0.0000 0.0000 'International Tables Vol C Tables 4.2.6.8 and 6.1.1.4'
Cl Cl 0.1484 0.1585 'International Tables Vol C Tables 4.2.6.8 and 6.1.1.4'
F F 0.0171 0.0103 'International Tables Vol C Tables 4.2.6.8 and 6.1.1.4'
Ir Ir -1.4442 7.9887 'International Tables Vol C Tables 4.2.6.8 and 6.1.1.4'
N N 0.0061 0.0033 'International Tables Vol C Tables 4.2.6.8 and 6.1.1.4'
P P 0.1023 0.0942 'International Tables Vol C Tables 4.2.6.8 and 6.1.1.4'

loop_
_geom_angle_atom_site_label_1
_geom_angle_atom_site_label_2
_geom_angle_atom_site_label_3
_geom_angle
N1 C1 Ir1 126.1(4)
N1 C1 N2 102.6(4)
N2 C1 Ir1 131.1(3)
C3 C2 N1 106.4(5)
C2 C3 N2 107.2(5)
N1 C4 C5 113.9(5)
N3 C5 C4 116.6(4)
C7 C6 Ir1 128.7(3)
N3 C6 C7 100.0(4)
N3 C6 Ir1 131.2(3)
C6 C7 C11 134.5(4)
N5 C7 C6 108.1(4)
N5 C7 C11 117.3(4)
N2 C8 C9 112.3(4)
C12 C11 C7 119.6(4)
C16 C11 C7 120.4(4)
C16 C11 C12 119.7(5)
C11 C12 C13 120.1(5)
C14 C13 C12 120.1(6)
C13 C14 C15 120.0(6)
C14 C15 C16 120.6(6)
C11 C16 C15 119.6(6)
C18 C17 C22 116.0(4)
C18 C17 Ir1 130.1(4)
C22 C17 Ir1 113.4(3)
C19 C18 C17 121.6(5)
C20 C19 C18 121.2(5)
C19 C20 C21 119.4(5)
C20 C21 C22 119.6(5)
C17 C22 C23 114.9(4)
C21 C22 C17 122.2(5)
C21 C22 C23 122.7(5)
C24 C23 C22 125.3(5)
N6 C23 C22 115.0(4)
N6 C23 C24 119.6(5)
C25 C24 C23 120.9(6)
C24 C25 C26 118.9(5)
C27 C26 C25 118.8(5)
N6 C27 C26 122.6(5)
C29 C28 Ir1 113.9(3)
C33 C28 C29 115.9(4)
C33 C28 Ir1 130.2(3)
C28 C29 C34 114.4(4)
C30 C29 C28 122.2(4)
C30 C29 C34 123.1(4)
C31 C30 C29 119.7(5)
C32 C31 C30 119.6(5)
C31 C32 C33 120.0(5)
C28 C33 C32 122.3(5)
C35 C34 C29 125.7(4)
N7 C34 C29 114.5(4)
N7 C34 C35 119.5(4)
C36 C35 C34 120.9(5)
C35 C36 C37 119.3(5)
C38 C37 C36 118.2(5)
N7 C38 C37 123.1(5)
C1 Ir1 C6 91.14(17)
C17 Ir1 C1 170.85(17)
C17 Ir1 C6 97.06(17)
C17 Ir1 C28 84.72(16)
C17 Ir1 N7 90.63(16)
C28 Ir1 C1 87.31(17)
C28 Ir1 C6 176.47(16)
C28 Ir1 N7 78.84(16)
N6 Ir1 C1 96.78(17)
N6 Ir1 C6 87.00(15)
N6 Ir1 C17 79.68(16)
N6 Ir1 C28 96.33(16)
N6 Ir1 N7 169.59(15)
N7 Ir1 C1 92.23(17)
N7 Ir1 C6 98.06(15)
C1 N1 C2 112.3(4)
C1 N1 C4 125.3(4)
C2 N1 C4 122.4(4)
C1 N2 C3 111.5(4)
C1 N2 C8 126.6(4)
C3 N2 C8 121.7(4)
C6 N3 C5 134.3(4)
N4 N3 C5 109.8(4)
N4 N3 C6 115.8(4)
N5 N4 N3 103.1(3)
C7 N5 C10 128.3(4)
N4 N5 C7 112.9(4)
N4 N5 C10 118.8(4)
C23 N6 Ir1 115.3(3)
C27 N6 C23 118.9(4)
C27 N6 Ir1 125.7(3)
C34 N7 Ir1 116.3(3)
C38 N7 C34 118.7(4)
C38 N7 Ir1 124.7(3)
Cl2 C39 Cl1 107.3(10)
F1 P1 F3 175.3(4)
F1 P1 F5 92.0(3)
F1 P1 F6 88.0(2)
F2 P1 F1 89.6(5)
F2 P1 F3 95.0(5)
F2 P1 F4 177.3(5)
F2 P1 F5 90.4(3)
F2 P1 F6 89.4(3)
F3 P1 F5 88.7(3)
F3 P1 F6 91.3(2)
F4 P1 F1 88.2(4)
F4 P1 F3 87.3(3)
F4 P1 F5 88.2(3)
F4 P1 F6 92.0(3)
F6 P1 F5 179.8(3)

loop_
_geom_bond_atom_site_label_1
_geom_bond_atom_site_label_2
_geom_bond_distance
C1 Ir1 2.116(5)
C1 N1 1.364(6)
C1 N2 1.375(6)
C2 C3 1.340(8)
C2 N1 1.383(7)
C3 N2 1.382(7)
C4 C5 1.506(7)
C4 N1 1.441(7)
C5 N3 1.478(6)
C6 C7 1.394(6)
C6 Ir1 2.134(4)
C6 N3 1.389(5)
C7 C11 1.484(6)
C7 N5 1.359(5)
C8 C9 1.514(7)
C8 N2 1.464(7)
C10 N5 1.469(6)
C11 C12 1.380(7)
C11 C16 1.377(7)
C12 C13 1.393(8)
C13 C14 1.367(10)
C14 C15 1.367(10)
C15 C16 1.394(8)
C17 C18 1.402(7)
C17 C22 1.406(6)
C17 Ir1 2.053(4)
C18 C19 1.388(8)
C19 C20 1.373(9)
C20 C21 1.380(9)
C21 C22 1.404(7)
C22 C23 1.452(7)
C23 C24 1.393(7)
C23 N6 1.372(6)
C24 C25 1.363(9)
C25 C26 1.391(10)
C26 C27 1.376(8)
C27 N6 1.344(6)
C28 C29 1.413(6)
C28 C33 1.392(6)
C28 Ir1 2.054(4)
C29 C30 1.393(6)
C29 C34 1.462(7)
C30 C31 1.386(8)
C31 C32 1.382(8)
C32 C33 1.399(7)
C34 C35 1.396(7)
C34 N7 1.359(6)
C35 C36 1.360(8)
C36 C37 1.384(8)
C37 C38 1.374(7)
C38 N7 1.350(6)
Ir1 N6 2.041(4)
Ir1 N7 2.056(4)
N3 N4 1.327(5)
N4 N5 1.301(5)
C39 Cl1 1.753(14)
C39 Cl2 1.568(17)
F1 P1 1.569(5)
F2 P1 1.508(5)
F3 P1 1.571(5)
F4 P1 1.568(5)
F5 P1 1.589(4)
F6 P1 1.580(3)
